data_7054886
loop_
_publ_author_name
'Zhao, Jin'an'
'Peng, Kun'
'Guo, Yan'
'Zhang, Jin'
'Chen, Shufang'
'Hu, Jiyong'

_publ_section_title
;
 Photoluminescent and cytotoxic properties of multinuclear complexes and
 multinuclear-based polymers with group 12 metals and a tripodal ligand
;
_journal_issue 8
_journal_name_full 'New J. Chem.'
_journal_page_first 6016
_journal_paper_doi 10.1039/C5NJ00222B
_journal_volume 39
_journal_year 2015
_chemical_formula_moiety 'C45 H33 Br6 Hg3 N9, 1(Br2 Hg)'
_chemical_formula_sum 'C45 H33 Br8 Hg4 N9'
_chemical_formula_weight 2141.44
_chemical_name_systematic
;
 ?
;
_space_group_crystal_system trigonal
_space_group_IT_number 148
_space_group_name_Hall '-R 3'
_space_group_name_H-M_alt 'R -3'
_symmetry_space_group_name_Hall '-R 3'
_symmetry_space_group_name_H-M 'R -3 :H'
_atom_sites_solution_hydrogens geom
_atom_sites_solution_primary iterative
_audit_creation_date 2015-05-21
_audit_creation_method
;
Olex2 1.2
(compiled 2015.01.26 svn.r3150 for OlexSys, GUI svn.r4998)
;
_audit_update_record
;
2015-05-21 deposited with the CCDC.
2015-05-26 downloaded from the CCDC.
;
_cell_angle_alpha 90
_cell_angle_beta 90
_cell_angle_gamma 120
_cell_formula_units_Z 6
_cell_length_a 17.976(2)
_cell_length_b 17.976(2)
_cell_length_c 27.338(3)
_cell_measurement_reflns_used 2225
_cell_measurement_temperature 293(2)
_cell_measurement_theta_max 23.6000
_cell_measurement_theta_min 3.7570
_cell_volume 7650.4(15)
_computing_cell_refinement
;
CrysAlisPro, Agilent Technologies,
Version 1.171.36.28 (release 01-02-2013 CrysAlis171 .NET)
(compiled Feb  1 2013,16:14:44)
;
_computing_data_collection
;
CrysAlisPro, Agilent Technologies,
Version 1.171.36.28 (release 01-02-2013 CrysAlis171 .NET)
(compiled Feb  1 2013,16:14:44)
;
_computing_data_reduction
;
CrysAlisPro, Agilent Technologies,
Version 1.171.36.28 (release 01-02-2013 CrysAlis171 .NET)
(compiled Feb  1 2013,16:14:44)
;
_computing_molecular_graphics 'Olex2 (Dolomanov et al., 2009)'
_computing_publication_material 'Olex2 (Dolomanov et al., 2009)'
_computing_structure_refinement 'ShelXL (Sheldrick, 2008)'
_computing_structure_solution
;
Superflip (Palatinus & Chapuis, 2007;Palatinus & van der Lee, 2008;
Palatinus et al., 2012)
;
_diffrn_ambient_temperature 293(2)
_diffrn_detector_area_resol_mean 10.5281
_diffrn_measured_fraction_theta_full 0.997
_diffrn_measured_fraction_theta_max 0.835
_diffrn_measurement_details
;
  1 omega  -19.00   38.00   1.0000   36.0000
omega____ theta____ kappa____ phi______ frames
    -       12.0068  -99.0000  -60.0000 57

  2 omega  -38.00   27.00   1.0000   36.0000
omega____ theta____ kappa____ phi______ frames
    -       12.0068  -77.0000    0.0000 65
;
_diffrn_measurement_device_type 'SuperNova, Dual, Cu at zero, Atlas'
_diffrn_measurement_method '\w scans'
_diffrn_orient_matrix_UB_11 -0.0134798000
_diffrn_orient_matrix_UB_12 -0.0038025000
_diffrn_orient_matrix_UB_13 -0.0246836000
_diffrn_orient_matrix_UB_21 0.0408038000
_diffrn_orient_matrix_UB_22 0.0074218000
_diffrn_orient_matrix_UB_23 -0.0078426000
_diffrn_orient_matrix_UB_31 -0.0151169000
_diffrn_orient_matrix_UB_32 -0.0447729000
_diffrn_orient_matrix_UB_33 0.0008116000
_diffrn_radiation_monochromator mirror
_diffrn_radiation_type MoK\a
_diffrn_radiation_wavelength 0.71073
_diffrn_reflns_av_R_equivalents 0.0788
_diffrn_reflns_av_unetI/netI 0.1290
_diffrn_reflns_laue_measured_fraction_full 0.997
_diffrn_reflns_laue_measured_fraction_max 0.835
_diffrn_reflns_limit_h_max 9
_diffrn_reflns_limit_h_min -24
_diffrn_reflns_limit_k_max 16
_diffrn_reflns_limit_k_min -17
_diffrn_reflns_limit_l_max 31
_diffrn_reflns_limit_l_min -37
_diffrn_reflns_number 8048
_diffrn_reflns_point_group_measured_fraction_full 0.997
_diffrn_reflns_point_group_measured_fraction_max 0.835
_diffrn_reflns_theta_full 25.242
_diffrn_reflns_theta_max 29.542
_diffrn_reflns_theta_min 3.012
_diffrn_source 'SuperNova (Mo) X-ray Source'
_exptl_absorpt_coefficient_mu 18.314
_exptl_absorpt_correction_T_max 1.00000
_exptl_absorpt_correction_T_min 0.22380
_exptl_absorpt_correction_type multi-scan
_exptl_absorpt_process_details
;
CrysAlisPro, Agilent Technologies,
Version 1.171.36.28 (release 01-02-2013 CrysAlis171 .NET)
(compiled Feb  1 2013,16:14:44)
Empirical absorption correction using spherical harmonics,
 implemented in SCALE3 ABSPACK scaling algorithm.
;
_exptl_crystal_density_diffrn 2.789
_exptl_crystal_F_000 5796
_exptl_crystal_size_max 0.17
_exptl_crystal_size_mid 0.15
_exptl_crystal_size_min 0.1
_refine_diff_density_max 4.896
_refine_diff_density_min -2.541
_refine_diff_density_rms 0.281
_refine_ls_extinction_method none
_refine_ls_goodness_of_fit_ref 1.045
_refine_ls_hydrogen_treatment constr
_refine_ls_matrix_type full
_refine_ls_number_parameters 199
_refine_ls_number_reflns 3980
_refine_ls_number_restraints 0
_refine_ls_restrained_S_all 1.045
_refine_ls_R_factor_all 0.1625
_refine_ls_R_factor_gt 0.0791
_refine_ls_shift/su_max 0.001
_refine_ls_shift/su_mean 0.000
_refine_ls_structure_factor_coef Fsqd
_refine_ls_weighting_details 'w=1/[\s^2^(Fo^2^)+(0.0751P)^2^+187.7281P] where P=(Fo^2^+2Fc^2^)/3'
_refine_ls_weighting_scheme calc
_refine_ls_wR_factor_gt 0.1766
_refine_ls_wR_factor_ref 0.2219
_reflns_Friedel_coverage 0.000
_reflns_number_gt 2046
_reflns_number_total 3980
_reflns_threshold_expression 'I > 2\s(I)'
_cod_data_source_file c5nj00222b2.cif
_cod_data_source_block 3
_cod_depositor_comments 'Adding full bibliography for 7054884--7054887.cif.'
_cod_original_cell_volume 7650.4(18)
_cod_database_code 7054886
_shelxl_version_number 2014-3
_shelx_space_group_comment
;
The symmetry employed for this shelxl refinement is uniquely defined
by the following loop, which should always be used as a source of
symmetry information in preference to the above space-group names.
They are only intended as comments.
;
_shelx_estimated_absorpt_t_max 0.262
_shelx_estimated_absorpt_t_min 0.147
_reflns_odcompleteness_completeness 99.71
_reflns_odcompleteness_iscentric 1
_reflns_odcompleteness_theta 26.32
_olex2_refinement_description
;
1. Fixed Uiso
 At 1.2 times of:
  All C(H) groups, All C(H,H) groups
2.a Secondary CH2 refined with riding coordinates:
 C13(H13A,H13B)
2.b Aromatic/amide H refined with riding coordinates:
 C10(H10), C9(H9), C15(H15), C8(H8), C11(H11), C2(H2), C1(H1), C4(H4), C3(H3)
;
_olex2_submission_special_instructions 'No special instructions were received'

loop_
_space_group_symop_operation_xyz
'x, y, z'
'-y, x-y, z'
'-x+y, -x, z'
'x+2/3, y+1/3, z+1/3'
'-y+2/3, x-y+1/3, z+1/3'
'-x+y+2/3, -x+1/3, z+1/3'
'x+1/3, y+2/3, z+2/3'
'-y+1/3, x-y+2/3, z+2/3'
'-x+y+1/3, -x+2/3, z+2/3'
'-x, -y, -z'
'y, -x+y, -z'
'x-y, x, -z'
'-x+2/3, -y+1/3, -z+1/3'
'y+2/3, -x+y+1/3, -z+1/3'
'x-y+2/3, x+1/3, -z+1/3'
'-x+1/3, -y+2/3, -z+2/3'
'y+1/3, -x+y+2/3, -z+2/3'
'x-y+1/3, x+2/3, -z+2/3'

loop_
_atom_site_label
_atom_site_type_symbol
_atom_site_fract_x
_atom_site_fract_y
_atom_site_fract_z
_atom_site_U_iso_or_equiv
_atom_site_adp_type
_atom_site_occupancy
_atom_site_site_symmetry_order
_atom_site_calc_flag
_atom_site_refinement_flags_posn
_atom_site_refinement_flags_adp
_atom_site_refinement_flags_occupancy
Hg1 Hg 0.66192(6) 0.57011(6) 0.62117(3) 0.0605(3) Uani 1 1 d . . .
Hg2 Hg 0.6667 0.3333 0.67300(5) 0.0586(4) Uani 1 3 d S T P
Br3 Br 0.6667 0.3333 0.58489(13) 0.0682(10) Uani 1 3 d S T P
Br1 Br 0.59705(15) 0.66425(15) 0.63758(7) 0.0647(6) Uani 1 1 d . . .
Br4 Br 0.6667 0.3333 0.76148(13) 0.0706(11) Uani 1 3 d S T P
Br2 Br 0.74404(16) 0.53815(14) 0.68148(7) 0.0685(7) Uani 1 1 d . . .
N3 N 0.6610(8) 0.5286(8) 0.4651(5) 0.037(3) Uani 1 1 d . . .
N2 N 0.6827(9) 0.5796(9) 0.5399(5) 0.041(3) Uani 1 1 d . . .
C13 C 0.6297(9) 0.4736(10) 0.4214(5) 0.031(3) Uani 1 1 d . . .
H13A H 0.6569 0.5080 0.3926 0.037 Uiso 1 1 calc R . .
H13B H 0.5682 0.4505 0.4184 0.037 Uiso 1 1 calc R . .
C10 C 0.8588(12) 0.7372(13) 0.4403(8) 0.059(5) Uani 1 1 d . . .
H10 H 0.8972 0.7709 0.4160 0.071 Uiso 1 1 calc R . .
C9 C 0.8724(9) 0.7697(10) 0.4862(7) 0.040(4) Uani 1 1 d . . .
H9 H 0.9172 0.8250 0.4925 0.048 Uiso 1 1 calc R . .
C14 C 0.6482(9) 0.3993(9) 0.4236(4) 0.023(3) Uani 1 1 d . . .
C15 C 0.5819(10) 0.3144(9) 0.4238(5) 0.032(3) Uani 1 1 d . . .
H15 H 0.5251 0.3019 0.4240 0.039 Uiso 1 1 calc R . .
C8 C 0.8178(12) 0.7188(11) 0.5245(7) 0.047(4) Uani 1 1 d . . .
H8 H 0.8271 0.7374 0.5568 0.056 Uiso 1 1 calc R . .
C12 C 0.7366(10) 0.6094(10) 0.4637(6) 0.036(4) Uani 1 1 d . . .
C7 C 0.7479(11) 0.6372(10) 0.5107(6) 0.039(4) Uani 1 1 d . . .
C11 C 0.7909(12) 0.6565(11) 0.4268(6) 0.050(5) Uani 1 1 d . . .
H11 H 0.7833 0.6364 0.3948 0.060 Uiso 1 1 calc R . .
C6 C 0.6329(10) 0.5152(10) 0.5112(5) 0.031(3) Uani 1 1 d . . .
C5 C 0.5500(11) 0.4439(10) 0.5308(6) 0.038(4) Uani 1 1 d . . .
N1 N 0.5464(10) 0.4455(9) 0.5801(6) 0.049(4) Uani 1 1 d . . .
C2 C 0.4105(11) 0.3238(11) 0.5751(8) 0.050(5) Uani 1 1 d . . .
H2 H 0.3623 0.2829 0.5919 0.059 Uiso 1 1 calc R . .
C1 C 0.4767(12) 0.3834(12) 0.6009(7) 0.050(5) Uani 1 1 d . . .
H1 H 0.4736 0.3809 0.6348 0.060 Uiso 1 1 calc R . .
C4 C 0.4845(10) 0.3847(10) 0.5037(7) 0.043(4) Uani 1 1 d . . .
H4 H 0.4882 0.3862 0.4698 0.052 Uiso 1 1 calc R . .
C3 C 0.4107(11) 0.3206(11) 0.5273(8) 0.052(5) Uani 1 1 d . . .
H3 H 0.3645 0.2782 0.5099 0.063 Uiso 1 1 calc R . .

loop_
_atom_site_aniso_label
_atom_site_aniso_U_11
_atom_site_aniso_U_22
_atom_site_aniso_U_33
_atom_site_aniso_U_23
_atom_site_aniso_U_13
_atom_site_aniso_U_12
Hg1 0.0819(7) 0.0709(6) 0.0438(4) -0.0036(4) -0.0054(4) 0.0495(5)
Hg2 0.0571(6) 0.0571(6) 0.0617(8) 0.000 0.000 0.0285(3)
Br3 0.0701(16) 0.0701(16) 0.064(2) 0.000 0.000 0.0351(8)
Br1 0.0841(16) 0.0796(16) 0.0529(11) -0.0123(10) -0.0108(10) 0.0579(14)
Br4 0.0750(17) 0.0750(17) 0.062(2) 0.000 0.000 0.0375(8)
Br2 0.0981(18) 0.0629(14) 0.0572(12) -0.0069(10) -0.0256(11) 0.0499(13)
N3 0.037(8) 0.032(8) 0.045(8) -0.009(6) -0.008(6) 0.019(7)
N2 0.050(9) 0.042(9) 0.041(7) -0.002(7) -0.002(7) 0.030(8)
C13 0.019(8) 0.033(9) 0.033(7) -0.013(6) -0.007(6) 0.008(7)
C10 0.032(10) 0.048(12) 0.091(15) 0.026(11) 0.006(10) 0.014(9)
C9 0.019(8) 0.021(8) 0.069(11) -0.022(8) -0.022(8) 0.003(7)
C14 0.025(8) 0.023(7) 0.020(6) 0.004(5) 0.004(5) 0.011(6)
C15 0.034(9) 0.028(8) 0.036(8) 0.009(6) 0.010(7) 0.015(7)
C8 0.052(11) 0.046(11) 0.060(11) 0.000(9) 0.013(9) 0.037(10)
C12 0.038(9) 0.036(9) 0.044(9) -0.007(7) -0.025(7) 0.025(8)
C7 0.037(10) 0.027(9) 0.057(10) -0.002(7) 0.002(8) 0.019(8)
C11 0.057(12) 0.044(11) 0.045(9) 0.005(8) -0.001(9) 0.023(10)
C6 0.041(9) 0.046(10) 0.027(7) 0.007(7) 0.001(7) 0.037(8)
C5 0.038(10) 0.034(9) 0.051(10) 0.013(8) 0.010(8) 0.024(8)
N1 0.054(10) 0.047(9) 0.064(10) 0.005(8) 0.008(8) 0.037(9)
C2 0.031(10) 0.034(10) 0.085(15) 0.020(10) 0.013(9) 0.017(9)
C1 0.049(12) 0.047(11) 0.054(10) 0.017(9) 0.020(9) 0.026(10)
C4 0.033(9) 0.027(9) 0.062(11) -0.004(8) 0.004(8) 0.008(8)
C3 0.031(10) 0.038(11) 0.073(13) -0.004(9) 0.003(9) 0.006(8)

loop_
_atom_type_symbol
_atom_type_description
_atom_type_scat_dispersion_real
_atom_type_scat_dispersion_imag
_atom_type_scat_source
C C 0.0033 0.0016 'International Tables Vol C Tables 4.2.6.8 and 6.1.1.4'
H H 0.0000 0.0000 'International Tables Vol C Tables 4.2.6.8 and 6.1.1.4'
Br Br -0.2901 2.4595 'International Tables Vol C Tables 4.2.6.8 and 6.1.1.4'
Hg Hg -2.3894 9.2266 'International Tables Vol C Tables 4.2.6.8 and 6.1.1.4'
N N 0.0061 0.0033 'International Tables Vol C Tables 4.2.6.8 and 6.1.1.4'

loop_
_geom_angle_atom_site_label_1
_geom_angle_atom_site_label_2
_geom_angle_atom_site_label_3
_geom_angle
_geom_angle_site_symmetry_1
Br2 Hg1 Br1 124.57(7) .
N2 Hg1 Br1 103.8(3) .
N2 Hg1 Br2 125.7(4) .
N2 Hg1 N1 69.3(5) .
N1 Hg1 Br1 103.3(3) .
N1 Hg1 Br2 115.4(3) .
Br3 Hg2 Br4 180.0 .
C12 N3 C13 121.2(13) .
C6 N3 C13 131.4(14) .
C6 N3 C12 107.2(13) .
C7 N2 Hg1 133.0(11) .
C6 N2 Hg1 120.7(11) .
C6 N2 C7 105.5(13) .
N3 C13 C14 112.3(11) .
C9 C10 C11 124.6(17) .
C10 C9 C8 119.3(15) .
C15 C14 C13 118.6(13) 3_665
C15 C14 C13 121.1(13) .
C15 C14 C15 120.2(15) 3_665
C14 C15 C14 119.7(15) 2_655
C9 C8 C7 116.1(15) .
C7 C12 N3 104.1(14) .
C7 C12 C11 122.8(16) .
C11 C12 N3 133.1(15) .
N2 C7 C8 127.3(15) .
C12 C7 N2 111.1(15) .
C12 C7 C8 121.5(16) .
C12 C11 C10 115.6(17) .
N3 C6 C5 128.2(15) .
N2 C6 N3 112.1(15) .
N2 C6 C5 119.2(14) .
N1 C5 C6 112.2(15) .
C4 C5 C6 125.5(15) .
C4 C5 N1 122.3(16) .
C5 N1 Hg1 116.9(11) .
C1 N1 Hg1 126.2(13) .
C1 N1 C5 116.6(16) .
C3 C2 C1 122.8(17) .
N1 C1 C2 122.7(18) .
C5 C4 C3 119.3(17) .
C2 C3 C4 116.4(17) .

loop_
_geom_bond_atom_site_label_1
_geom_bond_atom_site_label_2
_geom_bond_distance
_geom_bond_site_symmetry_2
Hg1 Br1 2.529(2) .
Hg1 Br2 2.465(2) .
Hg1 N2 2.246(14) .
Hg1 N1 2.437(16) .
Hg2 Br3 2.409(4) .
Hg2 Br4 2.419(4) .
N3 C13 1.471(18) .
N3 C12 1.41(2) .
N3 C6 1.333(18) .
N2 C7 1.37(2) .
N2 C6 1.31(2) .
C13 C14 1.53(2) .
C10 C9 1.35(3) .
C10 C11 1.40(3) .
C9 C8 1.41(2) .
C14 C15 1.38(2) 3_665
C14 C15 1.39(2) .
C15 C14 1.379(19) 2_655
C8 C7 1.42(2) .
C12 C7 1.36(2) .
C12 C11 1.36(2) .
C6 C5 1.50(2) .
C5 N1 1.35(2) .
C5 C4 1.35(2) .
N1 C1 1.32(2) .
C2 C1 1.34(3) .
C2 C3 1.31(3) .
C4 C3 1.41(2) .
